data_4348248
loop_
_publ_author_name
'Saha, Manideepa'
'Nasani, Rajendar'
'Das, Mriganka'
'Mobin, Shaikh M.'
'Pathak, Biswarup'
'Mukhopadhyay, Suman'

_publ_section_title
;
 The effect of remote substitution on the formation of preferential
 isomers of cobalt(iii)-tetrazolate complexes by microwave assisted
 cycloaddition
;
_journal_issue 8
_journal_name_full 'Inorg. Chem. Front.'
_journal_page_first 599
_journal_paper_doi 10.1039/C4QI00089G
_journal_volume 1
_journal_year 2014
_chemical_formula_sum 'C21 H31 Br2 Co N14 O4'
_chemical_formula_weight 762.35
_space_group_IT_number 2
_space_group_name_Hall '-P 1'
_space_group_name_H-M_alt 'P -1'
_symmetry_cell_setting triclinic
_symmetry_space_group_name_H-M 'P -1'
_atom_sites_solution_hydrogens geom
_atom_sites_solution_primary direct
_atom_sites_solution_secondary difmap
_audit_creation_method SHELXL-97
_cell_angle_alpha 109.442(14)
_cell_angle_beta 100.647(9)
_cell_angle_gamma 95.584(10)
_cell_formula_units_Z 2
_cell_length_a 8.5104(7)
_cell_length_b 12.417(2)
_cell_length_c 16.104(2)
_cell_measurement_reflns_used 2663
_cell_measurement_temperature 150(2)
_cell_measurement_theta_max 32.2901
_cell_measurement_theta_min 3.0439
_cell_volume 1553.8(4)
_computing_cell_refinement 'CrysAlis RED, Oxford Diffraction Ltd.,'
_computing_data_collection 'CrysAlis CCD, Oxford Diffraction Ltd.,'
_computing_data_reduction 'CrysAlis RED, Oxford Diffraction Ltd.,'
_computing_molecular_graphics Ortep3
_computing_publication_material Shelx97
_computing_structure_refinement 'SHELXL-97 (Sheldrick, 1997)'
_computing_structure_solution 'SHELXS-97 (Sheldrick, 1997)'
_diffrn_ambient_temperature 150(2)
_diffrn_detector_area_resol_mean 15.9948
_diffrn_measured_fraction_theta_full 0.998
_diffrn_measured_fraction_theta_max 0.998
_diffrn_measurement_device_type 'OXFORD DIFFRACTION SUPER NOVA'
_diffrn_measurement_method \w/q-scan
_diffrn_radiation_monochromator graphite
_diffrn_radiation_source 'Micro-Focus (Mo) X-ray Source'
_diffrn_radiation_type MoK\a
_diffrn_radiation_wavelength 0.71073
_diffrn_reflns_av_R_equivalents 0.0545
_diffrn_reflns_av_sigmaI/netI 0.0690
_diffrn_reflns_limit_h_max 10
_diffrn_reflns_limit_h_min -10
_diffrn_reflns_limit_k_max 12
_diffrn_reflns_limit_k_min -14
_diffrn_reflns_limit_l_max 19
_diffrn_reflns_limit_l_min -19
_diffrn_reflns_number 10996
_diffrn_reflns_theta_full 25.00
_diffrn_reflns_theta_max 25.00
_diffrn_reflns_theta_min 3.05
_exptl_absorpt_coefficient_mu 3.176
_exptl_absorpt_correction_T_max 0.4594
_exptl_absorpt_correction_T_min 0.3782
_exptl_absorpt_correction_type multi-scan
_exptl_absorpt_process_details
;
CrysAlis RED, Oxford Diffraction Ltd.,
Version 1.171.31.7 (release 18-10-2006 CrysAlis171 .NET)
(compiled Oct 18 2006,16:28:17)
Empirical absorption correction using spherical harmonics,
implemented in SCALE3 ABSPACK scaling algorithm.
;
_exptl_crystal_colour orange
_exptl_crystal_density_diffrn 1.630
_exptl_crystal_density_method 'not measured'
_exptl_crystal_description block
_exptl_crystal_F_000 768
_exptl_crystal_size_max 0.38
_exptl_crystal_size_mid 0.34
_exptl_crystal_size_min 0.29
_refine_diff_density_max 0.635
_refine_diff_density_min -0.726
_refine_diff_density_rms 0.092
_refine_ls_extinction_method none
_refine_ls_goodness_of_fit_ref 1.003
_refine_ls_hydrogen_treatment riding
_refine_ls_matrix_type full
_refine_ls_number_parameters 384
_refine_ls_number_reflns 5454
_refine_ls_number_restraints 0
_refine_ls_restrained_S_all 1.003
_refine_ls_R_factor_all 0.1017
_refine_ls_R_factor_gt 0.0692
_refine_ls_shift/su_max 0.000
_refine_ls_shift/su_mean 0.000
_refine_ls_structure_factor_coef Fsqd
_refine_ls_weighting_details 'calc w=1/[\s^2^(Fo^2^)+(0.1042P)^2^+3.4398P] where P=(Fo^2^+2Fc^2^)/3'
_refine_ls_weighting_scheme calc
_refine_ls_wR_factor_gt 0.1984
_refine_ls_wR_factor_ref 0.2293
_reflns_number_gt 3659
_reflns_number_total 5454
_reflns_threshold_expression >2sigma(I)
_cod_data_source_file c4qi00089g2.cif
_cod_data_source_block sm052
_cod_depositor_comments
;
The following automatic conversions were performed:

data item '_symmetry_cell_setting' value 'Triclinic' was changed to
'triclinic' in accordance with the
/home/saulius/struct/COD-crude-data/automatic-downloads/DataCite-retrospective/RSC/depositions/lib/dictionaries/cif_core.dic
dictionary named 'cif_core.dic' version 2.4.2 last updated on
2011-04-26.

Automatic conversion script
Id: cif_fix_values 6909 2019-04-08 15:41:33Z antanas 
;
_cod_original_cell_volume 1553.7(4)
_cod_database_code 4348248

loop_
_symmetry_equiv_pos_as_xyz
'x, y, z'
'-x, -y, -z'

loop_
_atom_site_label
_atom_site_type_symbol
_atom_site_fract_x
_atom_site_fract_y
_atom_site_fract_z
_atom_site_U_iso_or_equiv
_atom_site_adp_type
_atom_site_occupancy
_atom_site_symmetry_multiplicity
_atom_site_calc_flag
_atom_site_refinement_flags
Co1 Co 0.0000 0.0000 0.0000 0.0447(3) Uani 1 2 d S
Co2 Co 0.5000 0.5000 0.0000 0.0422(3) Uani 1 2 d S
Br1 Br -0.02113(19) 0.71853(12) 0.49560(8) 0.1314(5) Uani 1 1 d .
Br2 Br 0.50307(19) 0.26668(18) 0.52377(10) 0.1553(7) Uani 1 1 d .
N1 N 0.1182(7) 0.3443(5) 0.0961(4) 0.0579(14) Uani 1 1 d .
N2 N 0.1108(7) 0.2385(5) 0.0356(4) 0.0578(14) Uani 1 1 d .
N3 N 0.0364(6) 0.1639(5) 0.0625(4) 0.0489(12) Uani 1 1 d .
N4 N -0.0067(6) 0.2163(5) 0.1406(4) 0.0535(13) Uani 1 1 d .
N5 N 0.2273(6) 0.0051(5) -0.0053(4) 0.0519(13) Uani 1 1 d .
H5A H 0.2351 -0.0447 -0.0591 0.062 Uiso 1 1 calc R
H5B H 0.2706 0.0769 0.0001 0.062 Uiso 1 1 calc R
N6 N 0.0677(6) -0.0207(5) 0.1152(4) 0.0531(13) Uani 1 1 d .
H6A H 0.0151 0.0200 0.1555 0.064 Uiso 1 1 calc R
H6B H 0.0445 -0.0961 0.1078 0.064 Uiso 1 1 calc R
N7 N 0.3988(6) 0.3753(4) -0.1138(3) 0.0486(12) Uani 1 1 d .
H7A H 0.4128 0.3974 -0.1602 0.058 Uiso 1 1 calc R
H7B H 0.4460 0.3126 -0.1176 0.058 Uiso 1 1 calc R
N8 N 0.2803(6) 0.5109(4) 0.0176(4) 0.0499(13) Uani 1 1 d .
H8A H 0.2597 0.4759 0.0562 0.060 Uiso 1 1 calc R
H8B H 0.2694 0.5857 0.0409 0.060 Uiso 1 1 calc R
N9 N 0.5170(6) 0.3915(4) 0.0608(3) 0.0473(12) Uani 1 1 d .
N10 N 0.5256(7) 0.2814(5) 0.0234(4) 0.0631(15) Uani 1 1 d .
N11 N 0.5311(8) 0.2339(5) 0.0873(4) 0.0642(16) Uani 1 1 d .
N12 N 0.5138(6) 0.4193(5) 0.1474(4) 0.0502(13) Uani 1 1 d .
C1 C 0.0478(7) 0.3268(6) 0.1591(4) 0.0501(15) Uani 1 1 d .
C2 C 0.0305(8) 0.4205(6) 0.2396(5) 0.0556(16) Uani 1 1 d .
C3 C -0.0533(10) 0.3988(8) 0.2991(6) 0.078(2) Uani 1 1 d .
H3 H -0.0988 0.3227 0.2880 0.094 Uiso 1 1 calc R
C4 C -0.0725(11) 0.4846(9) 0.3740(6) 0.087(3) Uani 1 1 d .
H4 H -0.1316 0.4677 0.4126 0.104 Uiso 1 1 calc R
C5 C -0.0013(11) 0.5979(8) 0.3909(6) 0.081(2) Uani 1 1 d .
C6 C 0.0837(12) 0.6231(8) 0.3345(6) 0.084(2) Uani 1 1 d .
H6 H 0.1303 0.6992 0.3467 0.101 Uiso 1 1 calc R
C7 C 0.1010(10) 0.5347(7) 0.2584(5) 0.069(2) Uani 1 1 d .
H7 H 0.1598 0.5518 0.2198 0.082 Uiso 1 1 calc R
C8 C 0.3183(8) -0.0263(7) 0.0686(5) 0.0613(18) Uani 1 1 d .
H8A H 0.4323 0.0075 0.0839 0.074 Uiso 1 1 calc R
H8B H 0.3091 -0.1098 0.0505 0.074 Uiso 1 1 calc R
C9 C 0.2442(8) 0.0208(6) 0.1478(5) 0.0589(17) Uani 1 1 d .
H9A H 0.2879 -0.0066 0.1957 0.071 Uiso 1 1 calc R
H9B H 0.2672 0.1048 0.1713 0.071 Uiso 1 1 calc R
C10 C 0.5238(8) 0.3202(6) 0.1617(5) 0.0522(16) Uani 1 1 d .
C11 C 0.5191(8) 0.3070(7) 0.2483(5) 0.0583(18) Uani 1 1 d .
C12 C 0.4468(10) 0.3819(9) 0.3088(6) 0.078(2) Uani 1 1 d .
H12 H 0.4020 0.4407 0.2945 0.094 Uiso 1 1 calc R
C13 C 0.4412(11) 0.3690(11) 0.3916(6) 0.099(3) Uani 1 1 d .
H13 H 0.3933 0.4187 0.4329 0.119 Uiso 1 1 calc R
C14 C 0.5090(12) 0.2800(11) 0.4101(7) 0.094(3) Uani 1 1 d .
C15 C 0.5808(12) 0.2079(9) 0.3518(6) 0.085(3) Uani 1 1 d .
H15 H 0.6278 0.1503 0.3667 0.103 Uiso 1 1 calc R
C16 C 0.5843(9) 0.2197(7) 0.2707(5) 0.070(2) Uani 1 1 d .
H16 H 0.6313 0.1683 0.2300 0.083 Uiso 1 1 calc R
C17 C 0.2242(8) 0.3456(6) -0.1200(5) 0.0614(18) Uani 1 1 d .
H17A H 0.2061 0.2884 -0.0924 0.074 Uiso 1 1 calc R
H17B H 0.1656 0.3132 -0.1830 0.074 Uiso 1 1 calc R
C18 C 0.1656(8) 0.4526(7) -0.0723(5) 0.0631(19) Uani 1 1 d .
H18A H 0.0571 0.4335 -0.0648 0.076 Uiso 1 1 calc R
H18B H 0.1622 0.5033 -0.1070 0.076 Uiso 1 1 calc R
C111 C 0.9643(15) 0.9757(13) 0.3427(8) 0.136(5) Uani 1 1 d .
H11A H 1.0164 0.9158 0.3097 0.204 Uiso 1 1 calc R
H11B H 0.9978 0.9899 0.4063 0.204 Uiso 1 1 calc R
H11C H 0.9942 1.0454 0.3317 0.204 Uiso 1 1 calc R
C222 C 0.7008(19) 0.8972(16) 0.3695(10) 0.172(7) Uani 1 1 d .
H22A H 0.5867 0.8811 0.3424 0.257 Uiso 1 1 calc R
H22B H 0.7217 0.9552 0.4290 0.257 Uiso 1 1 calc R
H22C H 0.7359 0.8276 0.3737 0.257 Uiso 1 1 calc R
C333 C 0.7128(12) 0.9448(9) 0.2342(6) 0.086(3) Uani 1 1 d .
H333 H 0.6019 0.9166 0.2158 0.104 Uiso 1 1 calc R
O101 N 0.7704(8) 0.9812(7) 0.1861(4) 0.0734(19) Uani 1 1 d .
N111 N 0.7428(9) 0.2337(6) 0.8062(6) 0.0648(18) Uani 1 1 d .
O111 O 0.6362(11) 0.2823(9) 0.7898(7) 0.145(3) Uani 1 1 d .
O222 O 0.776(2) 0.1597(10) 0.7414(9) 0.226(7) Uani 1 1 d .
O333 O 0.8214(13) 0.2538(8) 0.8734(10) 0.159(4) Uani 1 1 d .
N222 O 0.7901(11) 0.9395(7) 0.3133(5) 0.117(2) Uani 1 1 d .

loop_
_atom_site_aniso_label
_atom_site_aniso_U_11
_atom_site_aniso_U_22
_atom_site_aniso_U_33
_atom_site_aniso_U_23
_atom_site_aniso_U_13
_atom_site_aniso_U_12
Co1 0.0455(6) 0.0331(7) 0.0620(7) 0.0224(6) 0.0198(5) 0.0027(5)
Co2 0.0448(6) 0.0305(6) 0.0594(7) 0.0224(5) 0.0195(5) 0.0067(5)
Br1 0.1865(13) 0.1022(10) 0.0907(7) 0.0069(7) 0.0283(8) 0.0644(9)
Br2 0.1588(12) 0.239(2) 0.1147(10) 0.1222(12) 0.0390(8) 0.0242(12)
N1 0.065(3) 0.035(3) 0.075(4) 0.020(3) 0.021(3) -0.001(3)
N2 0.062(3) 0.041(3) 0.079(4) 0.028(3) 0.028(3) 0.002(3)
N3 0.049(3) 0.038(3) 0.068(3) 0.026(3) 0.020(2) 0.003(2)
N4 0.064(3) 0.038(3) 0.064(3) 0.023(3) 0.021(3) 0.004(3)
N5 0.054(3) 0.034(3) 0.071(3) 0.023(3) 0.017(3) -0.001(2)
N6 0.056(3) 0.043(3) 0.070(3) 0.029(3) 0.023(3) 0.008(2)
N7 0.054(3) 0.033(3) 0.062(3) 0.019(2) 0.017(2) 0.006(2)
N8 0.058(3) 0.030(3) 0.069(3) 0.023(3) 0.021(3) 0.007(2)
N9 0.056(3) 0.030(3) 0.061(3) 0.023(2) 0.016(2) 0.006(2)
N10 0.085(4) 0.042(4) 0.075(4) 0.030(3) 0.032(3) 0.014(3)
N11 0.087(4) 0.045(4) 0.073(4) 0.035(3) 0.023(3) 0.013(3)
N12 0.055(3) 0.036(3) 0.067(3) 0.025(3) 0.018(3) 0.009(2)
C1 0.047(3) 0.038(4) 0.068(4) 0.024(3) 0.010(3) 0.004(3)
C2 0.059(4) 0.042(4) 0.066(4) 0.022(3) 0.008(3) 0.012(3)
C3 0.078(5) 0.065(6) 0.085(5) 0.017(4) 0.029(4) -0.001(4)
C4 0.095(6) 0.092(8) 0.075(5) 0.021(5) 0.037(5) 0.023(5)
C5 0.099(6) 0.063(6) 0.073(5) 0.016(5) 0.010(5) 0.028(5)
C6 0.118(7) 0.047(5) 0.075(5) 0.019(4) 0.002(5) 0.015(5)
C7 0.084(5) 0.048(5) 0.077(5) 0.028(4) 0.013(4) 0.013(4)
C8 0.050(4) 0.057(5) 0.087(5) 0.035(4) 0.021(3) 0.013(3)
C9 0.055(4) 0.052(4) 0.073(4) 0.031(4) 0.010(3) 0.002(3)
C10 0.055(4) 0.040(4) 0.064(4) 0.025(3) 0.009(3) 0.002(3)
C11 0.051(4) 0.062(5) 0.067(4) 0.035(4) 0.009(3) -0.001(3)
C12 0.085(5) 0.091(7) 0.075(5) 0.048(5) 0.021(4) 0.023(5)
C13 0.090(6) 0.141(10) 0.086(6) 0.055(7) 0.036(5) 0.033(6)
C14 0.083(6) 0.127(10) 0.085(6) 0.066(7) 0.007(5) 0.000(6)
C15 0.100(6) 0.082(7) 0.092(6) 0.056(6) 0.017(5) 0.014(5)
C16 0.080(5) 0.058(5) 0.080(5) 0.040(4) 0.014(4) 0.006(4)
C17 0.059(4) 0.049(4) 0.077(5) 0.026(4) 0.015(3) 0.001(3)
C18 0.048(4) 0.067(5) 0.080(5) 0.033(4) 0.019(3) 0.011(3)
C111 0.103(9) 0.170(14) 0.106(8) 0.016(8) 0.010(6) 0.036(8)
C222 0.189(14) 0.24(2) 0.165(13) 0.152(14) 0.075(11) 0.035(13)
C333 0.100(7) 0.080(7) 0.087(6) 0.037(5) 0.022(5) 0.030(5)
O101 0.088(4) 0.094(5) 0.073(4) 0.056(4) 0.045(3) 0.032(4)
N111 0.059(4) 0.039(4) 0.122(6) 0.045(4) 0.044(4) 0.019(3)
O111 0.106(6) 0.123(8) 0.193(9) 0.030(7) 0.049(6) 0.030(5)
O222 0.42(2) 0.145(9) 0.255(13) 0.123(10) 0.257(15) 0.176(12)
O333 0.149(8) 0.079(6) 0.254(13) 0.085(8) 0.018(8) 0.003(6)
N222 0.145(7) 0.113(7) 0.114(6) 0.052(5) 0.048(5) 0.043(5)

loop_
_atom_type_symbol
_atom_type_description
_atom_type_scat_dispersion_real
_atom_type_scat_dispersion_imag
_atom_type_scat_source
C C 0.0033 0.0016 'International Tables Vol C Tables 4.2.6.8 and 6.1.1.4'
H H 0.0000 0.0000 'International Tables Vol C Tables 4.2.6.8 and 6.1.1.4'
N N 0.0061 0.0033 'International Tables Vol C Tables 4.2.6.8 and 6.1.1.4'
O O 0.0106 0.0060 'International Tables Vol C Tables 4.2.6.8 and 6.1.1.4'
Br Br -0.2901 2.4595 'International Tables Vol C Tables 4.2.6.8 and 6.1.1.4'
Co Co 0.3494 0.9721 'International Tables Vol C Tables 4.2.6.8 and 6.1.1.4'

loop_
_geom_angle_atom_site_label_1
_geom_angle_atom_site_label_2
_geom_angle_atom_site_label_3
_geom_angle
_geom_angle_site_symmetry_1
_geom_angle_site_symmetry_3
N3 Co1 N3 180.0(3) 2 .
N3 Co1 N6 89.5(2) 2 2
N3 Co1 N6 90.5(2) . 2
N3 Co1 N6 90.5(2) 2 .
N3 Co1 N6 89.5(2) . .
N6 Co1 N6 180.0(3) 2 .
N3 Co1 N5 90.9(2) 2 2
N3 Co1 N5 89.1(2) . 2
N6 Co1 N5 85.7(2) 2 2
N6 Co1 N5 94.3(2) . 2
N3 Co1 N5 89.1(2) 2 .
N3 Co1 N5 90.9(2) . .
N6 Co1 N5 94.3(2) 2 .
N6 Co1 N5 85.7(2) . .
N5 Co1 N5 180.0 2 .
N9 Co2 N9 180.0(2) 2_665 .
N9 Co2 N7 90.6(2) 2_665 2_665
N9 Co2 N7 89.4(2) . 2_665
N9 Co2 N7 89.4(2) 2_665 .
N9 Co2 N7 90.6(2) . .
N7 Co2 N7 180.000(1) 2_665 .
N9 Co2 N8 89.9(2) 2_665 .
N9 Co2 N8 90.1(2) . .
N7 Co2 N8 93.8(2) 2_665 .
N7 Co2 N8 86.2(2) . .
N9 Co2 N8 90.1(2) 2_665 2_665
N9 Co2 N8 89.9(2) . 2_665
N7 Co2 N8 86.2(2) 2_665 2_665
N7 Co2 N8 93.8(2) . 2_665
N8 Co2 N8 180.0(5) . 2_665
C1 N1 N2 105.1(5) . .
N3 N2 N1 107.6(5) . .
N2 N3 N4 111.8(5) . .
N2 N3 Co1 123.7(4) . .
N4 N3 Co1 124.5(4) . .
C1 N4 N3 102.7(5) . .
C8 N5 Co1 110.1(4) . .
C8 N5 H5A 109.6 . .
Co1 N5 H5A 109.6 . .
C8 N5 H5B 109.6 . .
Co1 N5 H5B 109.6 . .
H5A N5 H5B 108.2 . .
C9 N6 Co1 107.7(4) . .
C9 N6 H6A 110.2 . .
Co1 N6 H6A 110.2 . .
C9 N6 H6B 110.2 . .
Co1 N6 H6B 110.2 . .
H6A N6 H6B 108.5 . .
C17 N7 Co2 110.1(4) . .
C17 N7 H7A 109.6 . .
Co2 N7 H7A 109.6 . .
C17 N7 H7B 109.6 . .
Co2 N7 H7B 109.6 . .
H7A N7 H7B 108.1 . .
C18 N8 Co2 107.7(4) . .
C18 N8 H8A 110.2 . .
Co2 N8 H8A 110.2 . .
C18 N8 H8B 110.2 . .
Co2 N8 H8B 110.2 . .
H8A N8 H8B 108.5 . .
N10 N9 N12 111.5(5) . .
N10 N9 Co2 125.8(4) . .
N12 N9 Co2 122.6(4) . .
N9 N10 N11 107.9(5) . .
C10 N11 N10 104.9(6) . .
C10 N12 N9 103.5(5) . .
N4 C1 N1 112.7(6) . .
N4 C1 C2 123.6(6) . .
N1 C1 C2 123.7(6) . .
C3 C2 C7 117.9(7) . .
C3 C2 C1 121.5(7) . .
C7 C2 C1 120.6(6) . .
C4 C3 C2 122.7(8) . .
C4 C3 H3 118.7 . .
C2 C3 H3 118.7 . .
C3 C4 C5 118.2(8) . .
C3 C4 H4 120.9 . .
C5 C4 H4 120.9 . .
C6 C5 C4 121.2(8) . .
C6 C5 Br1 119.4(7) . .
C4 C5 Br1 119.4(7) . .
C5 C6 C7 119.7(9) . .
C5 C6 H6 120.1 . .
C7 C6 H6 120.1 . .
C6 C7 C2 120.3(8) . .
C6 C7 H7 119.8 . .
C2 C7 H7 119.8 . .
N5 C8 C9 106.3(5) . .
N5 C8 H8A 110.5 . .
C9 C8 H8A 110.5 . .
N5 C8 H8B 110.5 . .
C9 C8 H8B 110.5 . .
H8A C8 H8B 108.7 . .
N6 C9 C8 106.9(6) . .
N6 C9 H9A 110.3 . .
C8 C9 H9A 110.3 . .
N6 C9 H9B 110.3 . .
C8 C9 H9B 110.3 . .
H9A C9 H9B 108.6 . .
N12 C10 N11 112.3(6) . .
N12 C10 C11 123.6(7) . .
N11 C10 C11 124.1(6) . .
C12 C11 C16 119.1(7) . .
C12 C11 C10 119.8(7) . .
C16 C11 C10 121.1(7) . .
C11 C12 C13 120.0(9) . .
C11 C12 H12 120.0 . .
C13 C12 H12 120.0 . .
C14 C13 C12 118.1(10) . .
C14 C13 H13 120.9 . .
C12 C13 H13 120.9 . .
C15 C14 C13 121.9(8) . .
C15 C14 Br2 120.9(8) . .
C13 C14 Br2 117.1(9) . .
C14 C15 C16 119.8(9) . .
C14 C15 H15 120.1 . .
C16 C15 H15 120.1 . .
C15 C16 C11 121.0(9) . .
C15 C16 H16 119.5 . .
C11 C16 H16 119.5 . .
N7 C17 C18 108.4(6) . .
N7 C17 H17A 110.0 . .
C18 C17 H17A 110.0 . .
N7 C17 H17B 110.0 . .
C18 C17 H17B 110.0 . .
H17A C17 H17B 108.4 . .
C17 C18 N8 107.6(6) . .
C17 C18 H18A 110.2 . .
N8 C18 H18A 110.2 . .
C17 C18 H18B 110.2 . .
N8 C18 H18B 110.2 . .
H18A C18 H18B 108.5 . .
N222 C111 H11A 109.5 . .
N222 C111 H11B 109.5 . .
H11A C111 H11B 109.5 . .
N222 C111 H11C 109.5 . .
H11A C111 H11C 109.5 . .
H11B C111 H11C 109.5 . .
N222 C222 H22A 109.5 . .
N222 C222 H22B 109.5 . .
H22A C222 H22B 109.5 . .
N222 C222 H22C 109.5 . .
H22A C222 H22C 109.5 . .
H22B C222 H22C 109.5 . .
O101 C333 N222 127.0(10) . .
O101 C333 H333 116.5 . .
N222 C333 H333 116.5 . .
O333 N111 O111 125.1(11) . .
O333 N111 O222 117.5(12) . .
O111 N111 O222 117.1(12) . .
C333 N222 C111 118.9(9) . .
C333 N222 C222 121.2(10) . .
C111 N222 C222 119.8(10) . .

loop_
_geom_bond_atom_site_label_1
_geom_bond_atom_site_label_2
_geom_bond_distance
_geom_bond_site_symmetry_2
Co1 N3 1.910(5) 2
Co1 N3 1.910(5) .
Co1 N6 1.946(5) 2
Co1 N6 1.946(5) .
Co1 N5 1.948(5) 2
Co1 N5 1.948(5) .
Co2 N9 1.913(5) 2_665
Co2 N9 1.913(5) .
Co2 N7 1.941(5) 2_665
Co2 N7 1.941(5) .
Co2 N8 1.953(5) .
Co2 N8 1.953(5) 2_665
Br1 C5 1.894(9) .
Br2 C14 1.901(9) .
N1 C1 1.335(8) .
N1 N2 1.338(8) .
N2 N3 1.305(7) .
N3 N4 1.346(7) .
N4 C1 1.319(8) .
N5 C8 1.482(8) .
N5 H5A 0.9000 .
N5 H5B 0.9000 .
N6 C9 1.475(8) .
N6 H6A 0.9000 .
N6 H6B 0.9000 .
N7 C17 1.472(8) .
N7 H7A 0.9000 .
N7 H7B 0.9000 .
N8 C18 1.489(9) .
N8 H8A 0.9000 .
N8 H8B 0.9000 .
N9 N10 1.313(7) .
N9 N12 1.327(7) .
N10 N11 1.342(8) .
N11 C10 1.332(9) .
N12 C10 1.332(8) .
C1 C2 1.468(9) .
C2 C3 1.373(10) .
C2 C7 1.394(10) .
C3 C4 1.367(12) .
C3 H3 0.9300 .
C4 C5 1.393(13) .
C4 H4 0.9300 .
C5 C6 1.354(12) .
C6 C7 1.390(11) .
C6 H6 0.9300 .
C7 H7 0.9300 .
C8 C9 1.496(10) .
C8 H8A 0.9700 .
C8 H8B 0.9700 .
C9 H9A 0.9700 .
C9 H9B 0.9700 .
C10 C11 1.464(9) .
C11 C12 1.386(12) .
C11 C16 1.385(10) .
C12 C13 1.404(11) .
C12 H12 0.9300 .
C13 C14 1.387(15) .
C13 H13 0.9300 .
C14 C15 1.347(14) .
C15 C16 1.367(11) .
C15 H15 0.9300 .
C16 H16 0.9300 .
C17 C18 1.481(10) .
C17 H17A 0.9700 .
C17 H17B 0.9700 .
C18 H18A 0.9700 .
C18 H18B 0.9700 .
C111 N222 1.446(13) .
C111 H11A 0.9600 .
C111 H11B 0.9600 .
C111 H11C 0.9600 .
C222 N222 1.471(12) .
C222 H22A 0.9600 .
C222 H22B 0.9600 .
C222 H22C 0.9600 .
C333 O101 1.172(10) .
C333 N222 1.348(11) .
C333 H333 0.9300 .
N111 O333 1.095(12) .
N111 O111 1.176(10) .
N111 O222 1.238(12) .

loop_
_geom_torsion_atom_site_label_1
_geom_torsion_atom_site_label_2
_geom_torsion_atom_site_label_3
_geom_torsion_atom_site_label_4
_geom_torsion
_geom_torsion_site_symmetry_1
C1 N1 N2 N3 1.0(7) .
N1 N2 N3 N4 -0.3(7) .
N1 N2 N3 Co1 -178.5(4) .
N3 Co1 N3 N2 140(11) 2
N6 Co1 N3 N2 -44.5(5) 2
N6 Co1 N3 N2 135.5(5) .
N5 Co1 N3 N2 -130.2(5) 2
N5 Co1 N3 N2 49.8(5) .
N3 Co1 N3 N4 -38(11) 2
N6 Co1 N3 N4 137.5(5) 2
N6 Co1 N3 N4 -42.5(5) .
N5 Co1 N3 N4 51.8(5) 2
N5 Co1 N3 N4 -128.2(5) .
N2 N3 N4 C1 -0.6(7) .
Co1 N3 N4 C1 177.6(4) .
N3 Co1 N5 C8 -82.0(5) 2
N3 Co1 N5 C8 98.0(5) .
N6 Co1 N5 C8 -171.5(4) 2
N6 Co1 N5 C8 8.5(4) .
N5 Co1 N5 C8 -5(10) 2
N3 Co1 N6 C9 109.3(4) 2
N3 Co1 N6 C9 -70.7(4) .
N6 Co1 N6 C9 124(100) 2
N5 Co1 N6 C9 -159.8(4) 2
N5 Co1 N6 C9 20.2(4) .
N9 Co2 N7 C17 -97.6(4) 2_665
N9 Co2 N7 C17 82.4(4) .
N7 Co2 N7 C17 130(100) 2_665
N8 Co2 N7 C17 -7.7(4) .
N8 Co2 N7 C17 172.3(4) 2_665
N9 Co2 N8 C18 70.7(4) 2_665
N9 Co2 N8 C18 -109.3(4) .
N7 Co2 N8 C18 161.2(4) 2_665
N7 Co2 N8 C18 -18.8(4) .
N8 Co2 N8 C18 -49(100) 2_665
N9 Co2 N9 N10 171(100) 2_665
N7 Co2 N9 N10 -153.7(5) 2_665
N7 Co2 N9 N10 26.3(5) .
N8 Co2 N9 N10 112.5(5) .
N8 Co2 N9 N10 -67.5(5) 2_665
N9 Co2 N9 N12 -6(100) 2_665
N7 Co2 N9 N12 29.5(4) 2_665
N7 Co2 N9 N12 -150.5(4) .
N8 Co2 N9 N12 -64.3(5) .
N8 Co2 N9 N12 115.7(5) 2_665
N12 N9 N10 N11 -1.0(7) .
Co2 N9 N10 N11 -178.1(4) .
N9 N10 N11 C10 0.6(7) .
N10 N9 N12 C10 1.0(7) .
Co2 N9 N12 C10 178.2(4) .
N3 N4 C1 N1 1.2(7) .
N3 N4 C1 C2 -179.7(6) .
N2 N1 C1 N4 -1.4(8) .
N2 N1 C1 C2 179.5(6) .
N4 C1 C2 C3 -3.8(11) .
N1 C1 C2 C3 175.2(7) .
N4 C1 C2 C7 175.4(7) .
N1 C1 C2 C7 -5.6(11) .
C7 C2 C3 C4 1.4(13) .
C1 C2 C3 C4 -179.3(8) .
C2 C3 C4 C5 -1.2(14) .
C3 C4 C5 C6 0.6(14) .
C3 C4 C5 Br1 -178.6(7) .
C4 C5 C6 C7 -0.2(14) .
Br1 C5 C6 C7 178.9(6) .
C5 C6 C7 C2 0.4(13) .
C3 C2 C7 C6 -1.0(12) .
C1 C2 C7 C6 179.8(7) .
Co1 N5 C8 C9 -34.9(6) .
Co1 N6 C9 C8 -44.6(6) .
N5 C8 C9 N6 51.7(7) .
N9 N12 C10 N11 -0.6(7) .
N9 N12 C10 C11 -177.8(6) .
N10 N11 C10 N12 0.1(8) .
N10 N11 C10 C11 177.2(6) .
N12 C10 C11 C12 23.4(10) .
N11 C10 C11 C12 -153.4(8) .
N12 C10 C11 C16 -157.3(7) .
N11 C10 C11 C16 25.9(10) .
C16 C11 C12 C13 0.3(12) .
C10 C11 C12 C13 179.6(7) .
C11 C12 C13 C14 -0.2(14) .
C12 C13 C14 C15 0.9(15) .
C12 C13 C14 Br2 178.8(7) .
C13 C14 C15 C16 -1.7(15) .
Br2 C14 C15 C16 -179.6(6) .
C14 C15 C16 C11 1.8(13) .
C12 C11 C16 C15 -1.1(11) .
C10 C11 C16 C15 179.6(7) .
Co2 N7 C17 C18 32.9(7) .
N7 C17 C18 N8 -48.5(7) .
Co2 N8 C18 C17 41.3(6) .
O101 C333 N222 C111 -3.6(16) .
O101 C333 N222 C222 176.7(12) .
